data_7202351
loop_
_publ_author_name
'Bhatt, Prashant M.'
'Desiraju, Gautam R.'

_publ_section_title
;
 Co-crystal formation and the determination of absolute configuration
;
_journal_issue 12
_journal_name_full CrystEngComm
_journal_page_first 1747
_journal_paper_doi 10.1039/b810643f
_journal_volume 10
_journal_year 2008
_chemical_absolute_configuration ad
_chemical_formula_moiety '2(C27H46O) (C6H5IO)'
_chemical_formula_sum 'C60 H97 I O3'
_chemical_formula_weight 993.28
_chemical_name_common 'Cholesterol-4iodophenol(2:1) cocrystal'
_chemical_name_systematic
;
Cholesterol-4iodophenol(2:1) cocrystal
;
_space_group_IT_number 4
_symmetry_cell_setting monoclinic
_symmetry_space_group_name_Hall 'P 2yb'
_symmetry_space_group_name_H-M 'P 1 21 1'
_atom_sites_solution_hydrogens geom
_atom_sites_solution_primary direct
_atom_sites_solution_secondary difmap
_audit_creation_method SHELXL-97
_cell_angle_alpha 90.00
_cell_angle_beta 91.0320(10)
_cell_angle_gamma 90.00
_cell_formula_units_Z 2
_cell_length_a 6.3022(4)
_cell_length_b 10.2952(6)
_cell_length_c 41.964(3)
_cell_measurement_reflns_used 9534
_cell_measurement_temperature 100(2)
_cell_measurement_theta_max 25.76
_cell_measurement_theta_min 2.20
_cell_volume 2722.3(3)
_computing_cell_refinement 'Bruker SMART'
_computing_data_collection 'Bruker SMART'
_computing_data_reduction 'Bruker SAINT'
_computing_molecular_graphics 'Bruker SHELXTL'
_computing_publication_material 'Bruker SHELXTL'
_computing_structure_refinement 'SHELXL-97 (Sheldrick, 1997)'
_computing_structure_solution 'SHELXS-97 (Sheldrick, 1990)'
_diffrn_ambient_temperature 100(2)
_diffrn_measured_fraction_theta_full 0.997
_diffrn_measured_fraction_theta_max 0.997
_diffrn_measurement_device_type 'CCD area detector'
_diffrn_measurement_method 'phi and omega scans'
_diffrn_radiation_monochromator graphite
_diffrn_radiation_source 'fine-focus sealed tube'
_diffrn_radiation_type MoK\a
_diffrn_radiation_wavelength 0.71073
_diffrn_reflns_av_R_equivalents 0.0372
_diffrn_reflns_av_sigmaI/netI 0.0508
_diffrn_reflns_limit_h_max 7
_diffrn_reflns_limit_h_min -7
_diffrn_reflns_limit_k_max 12
_diffrn_reflns_limit_k_min -12
_diffrn_reflns_limit_l_max 51
_diffrn_reflns_limit_l_min -51
_diffrn_reflns_number 28020
_diffrn_reflns_theta_full 25.92
_diffrn_reflns_theta_max 25.92
_diffrn_reflns_theta_min 1.46
_exptl_absorpt_coefficient_mu 0.630
_exptl_absorpt_correction_type none
_exptl_crystal_colour colourless
_exptl_crystal_density_diffrn 1.212
_exptl_crystal_density_method 'not measured'
_exptl_crystal_description block
_exptl_crystal_F_000 1068
_exptl_crystal_size_max 0.31
_exptl_crystal_size_mid 0.22
_exptl_crystal_size_min 0.15
_refine_diff_density_max 1.268
_refine_diff_density_min -0.585
_refine_diff_density_rms 0.088
_refine_ls_abs_structure_details 'Flack H D (1983), Acta Cryst. A39, 876-881'
_refine_ls_abs_structure_Flack 0.007(13)
_refine_ls_extinction_method none
_refine_ls_goodness_of_fit_ref 1.096
_refine_ls_hydrogen_treatment mixed
_refine_ls_matrix_type full
_refine_ls_number_parameters 635
_refine_ls_number_reflns 10544
_refine_ls_number_restraints 1
_refine_ls_restrained_S_all 1.096
_refine_ls_R_factor_all 0.0477
_refine_ls_R_factor_gt 0.0438
_refine_ls_shift/su_max 0.264
_refine_ls_shift/su_mean 0.001
_refine_ls_structure_factor_coef Fsqd
_refine_ls_weighting_details 'calc w=1/[\s^2^(Fo^2^)+(0.0541P)^2^+0.2598P] where P=(Fo^2^+2Fc^2^)/3'
_refine_ls_weighting_scheme calc
_refine_ls_wR_factor_gt 0.1011
_refine_ls_wR_factor_ref 0.1030
_reflns_number_gt 9819
_reflns_number_total 10544
_reflns_threshold_expression >2sigma(I)
_cod_data_source_file b810643f.txt
_cod_data_source_block cciii
_cod_depositor_comments
;
The following automatic conversions were performed:
'_symmetry_cell_setting' value 'Monoclinic' changed to 'monoclinic'
according to '/home/saulius/struct/CIF-dictionaries/cif_core.dic'
dictionary named 'cif_core.dic' version 2.4.1 from 2010-06-29.

Automatic conversion script
Id: cif_fix_enum 1527 2010-12-29 10:47:43Z saulius 
;
_cod_original_sg_symbol_H-M P2(1)
_cod_database_code 7202351

loop_
_symmetry_equiv_pos_as_xyz
'x, y, z'
'-x, y+1/2, -z'

loop_
_atom_site_label
_atom_site_type_symbol
_atom_site_fract_x
_atom_site_fract_y
_atom_site_fract_z
_atom_site_U_iso_or_equiv
_atom_site_adp_type
_atom_site_occupancy
_atom_site_symmetry_multiplicity
_atom_site_calc_flag
_atom_site_refinement_flags
_atom_site_disorder_assembly
_atom_site_disorder_group
O1 O -0.3563(4) 0.9996(3) 0.27075(6) 0.0386(8) Uani 1 1 d . . .
O2 O 0.9364(4) 0.0516(2) 0.22858(5) 0.0181(5) Uani 1 1 d . . .
O3 O 0.2708(4) 0.9157(3) 0.24534(6) 0.0226(6) Uani 1 1 d . . .
I1 I 0.10919(4) 0.32025(3) 0.246103(5) 0.03572(9) Uani 1 1 d . . .
C1 C -0.3464(5) 0.9222(4) 0.35850(8) 0.0225(8) Uani 1 1 d . . .
H1A H -0.4004 0.8465 0.3705 0.027 Uiso 1 1 calc R . .
H1B H -0.4210 1.0003 0.3663 0.027 Uiso 1 1 calc R . .
C2 C -0.4010(6) 0.9037(4) 0.32320(8) 0.0262(9) Uani 1 1 d . . .
H2A H -0.3363 0.8222 0.3155 0.031 Uiso 1 1 calc R . .
H2B H -0.5568 0.8969 0.3202 0.031 Uiso 1 1 calc R . .
C3 C -0.3193(6) 1.0169(4) 0.30430(8) 0.0274(9) Uani 1 1 d . . .
C4 C -0.0819(6) 1.0312(4) 0.30914(9) 0.0275(9) Uani 1 1 d . . .
H4A H -0.0101 0.9552 0.2997 0.033 Uiso 1 1 calc R . .
H4B H -0.0335 1.1098 0.2978 0.033 Uiso 1 1 calc R . .
C5 C -0.0181(5) 1.0419(4) 0.34392(8) 0.0193(7) Uani 1 1 d . . .
C6 C 0.1107(5) 1.1357(3) 0.35382(8) 0.0191(7) Uani 1 1 d . . .
H6 H 0.1566 1.1970 0.3385 0.023 Uiso 1 1 calc R . .
C7 C 0.1897(5) 1.1522(3) 0.38766(8) 0.0196(7) Uani 1 1 d . . .
H7A H 0.1195 1.2286 0.3971 0.024 Uiso 1 1 calc R . .
H7B H 0.3442 1.1694 0.3876 0.024 Uiso 1 1 calc R . .
C8 C 0.1480(5) 1.0336(3) 0.40830(8) 0.0164(7) Uani 1 1 d . . .
C9 C -0.0771(5) 0.9810(3) 0.40122(8) 0.0167(7) Uani 1 1 d . . .
C10 C -0.1056(5) 0.9373(4) 0.36590(8) 0.0187(7) Uani 1 1 d . . .
C11 C -0.1404(5) 0.8756(3) 0.42512(7) 0.0190(7) Uani 1 1 d . . .
H11A H -0.2926 0.8551 0.4217 0.023 Uiso 1 1 calc R . .
H11B H -0.0586 0.7958 0.4206 0.023 Uiso 1 1 calc R . .
C12 C -0.1041(5) 0.9123(3) 0.46020(8) 0.0170(7) Uani 1 1 d . . .
H12A H -0.1364 0.8365 0.4738 0.020 Uiso 1 1 calc R . .
H12B H -0.2021 0.9835 0.4659 0.020 Uiso 1 1 calc R . .
C13 C 0.1262(5) 0.9560(3) 0.46667(8) 0.0165(7) Uani 1 1 d . . .
C14 C 0.1728(6) 1.0664(3) 0.44326(8) 0.0150(7) Uani 1 1 d . . .
C15 C 0.3849(5) 1.1222(3) 0.45519(8) 0.0171(7) Uani 1 1 d . . .
H15A H 0.3941 1.2163 0.4506 0.021 Uiso 1 1 calc R . .
H15B H 0.5054 1.0773 0.4451 0.021 Uiso 1 1 calc R . .
C16 C 0.3852(5) 1.0973(4) 0.49144(8) 0.0197(7) Uani 1 1 d . . .
H16A H 0.5079 1.0427 0.4978 0.024 Uiso 1 1 calc R . .
H16B H 0.3941 1.1805 0.5032 0.024 Uiso 1 1 calc R . .
C17 C 0.1756(5) 1.0272(3) 0.49863(8) 0.0162(7) Uani 1 1 d . . .
C18 C 0.2760(5) 0.8403(3) 0.46255(8) 0.0161(7) Uani 1 1 d . . .
H18A H 0.2276 0.7674 0.4756 0.024 Uiso 1 1 calc R . .
H18B H 0.4200 0.8652 0.4693 0.024 Uiso 1 1 calc R . .
H18C H 0.2764 0.8143 0.4401 0.024 Uiso 1 1 calc R . .
C19 C 0.0091(5) 0.8090(5) 0.35939(7) 0.0249(8) Uani 1 1 d . . .
H19A H 0.0141 0.7942 0.3363 0.037 Uiso 1 1 calc R . .
H19B H -0.0673 0.7375 0.3695 0.037 Uiso 1 1 calc R . .
H19C H 0.1541 0.8133 0.3682 0.037 Uiso 1 1 calc R . .
C20 C 0.1721(6) 0.9487(3) 0.53005(8) 0.0198(7) Uani 1 1 d . . .
C21 C -0.0586(6) 0.9274(4) 0.54031(9) 0.0339(10) Uani 1 1 d . . .
H21A H -0.0599 0.8734 0.5595 0.051 Uiso 1 1 calc R . .
H21B H -0.1382 0.8837 0.5231 0.051 Uiso 1 1 calc R . .
H21C H -0.1245 1.0115 0.5448 0.051 Uiso 1 1 calc R . .
C22 C 0.2968(6) 1.0171(4) 0.55678(8) 0.0243(8) Uani 1 1 d . . .
H22A H 0.4447 1.0294 0.5498 0.029 Uiso 1 1 calc R . .
H22B H 0.2347 1.1044 0.5599 0.029 Uiso 1 1 calc R . .
C23 C 0.3020(7) 0.9469(4) 0.58875(8) 0.0286(9) Uani 1 1 d . . .
H23A H 0.3450 0.8555 0.5853 0.034 Uiso 1 1 calc R . .
H23B H 0.1572 0.9464 0.5975 0.034 Uiso 1 1 calc R . .
C24 C 0.4539(7) 1.0092(5) 0.61300(9) 0.0359(10) Uani 1 1 d . . .
H24A H 0.5956 1.0150 0.6033 0.043 Uiso 1 1 calc R . .
H24B H 0.4051 1.0991 0.6169 0.043 Uiso 1 1 calc R . .
C25 C 0.4796(8) 0.9421(5) 0.64485(9) 0.0412(12) Uani 1 1 d . . .
C26 C 0.2708(9) 0.9434(6) 0.66345(11) 0.0570(14) Uani 1 1 d . . .
H26A H 0.2229 1.0333 0.6661 0.085 Uiso 1 1 calc R . .
H26B H 0.2946 0.9038 0.6844 0.085 Uiso 1 1 calc R . .
H26C H 0.1622 0.8941 0.6516 0.085 Uiso 1 1 calc R . .
C27 C 0.6499(9) 1.0083(7) 0.66558(12) 0.0683(18) Uani 1 1 d . . .
H27A H 0.7810 1.0164 0.6535 0.102 Uiso 1 1 calc R . .
H27B H 0.6772 0.9561 0.6848 0.102 Uiso 1 1 calc R . .
H27C H 0.6007 1.0949 0.6718 0.102 Uiso 1 1 calc R . .
C28 C 0.8741(5) -0.0412(4) 0.14221(8) 0.0186(7) Uani 1 1 d . . .
H28A H 0.9216 -0.1189 0.1304 0.022 Uiso 1 1 calc R . .
H28B H 0.9487 0.0350 0.1334 0.022 Uiso 1 1 calc R . .
C29 C 0.9393(5) -0.0563(4) 0.17714(8) 0.0200(7) Uani 1 1 d . . .
H29A H 0.8738 -0.1356 0.1860 0.024 Uiso 1 1 calc R . .
H29B H 1.0954 -0.0654 0.1790 0.024 Uiso 1 1 calc R . .
C30 C 0.8684(5) 0.0610(3) 0.19579(8) 0.0184(7) Uani 1 1 d . . .
C31 C 0.6268(5) 0.0763(4) 0.19289(8) 0.0184(7) Uani 1 1 d . . .
H31A H 0.5577 0.0019 0.2034 0.022 Uiso 1 1 calc R . .
H31B H 0.5836 0.1566 0.2040 0.022 Uiso 1 1 calc R . .
C32 C 0.5524(5) 0.0830(3) 0.15864(8) 0.0168(7) Uani 1 1 d . . .
C33 C 0.4204(5) 0.1762(3) 0.14873(8) 0.0176(7) Uani 1 1 d . . .
H33 H 0.3782 0.2385 0.1641 0.021 Uiso 1 1 calc R . .
C34 C 0.3333(5) 0.1912(3) 0.11572(8) 0.0181(7) Uani 1 1 d . . .
H34A H 0.4005 0.2674 0.1056 0.022 Uiso 1 1 calc R . .
H34B H 0.1789 0.2082 0.1167 0.022 Uiso 1 1 calc R . .
C35 C 0.3702(5) 0.0712(4) 0.09498(8) 0.0149(7) Uani 1 1 d . . .
C36 C 0.5945(5) 0.0176(3) 0.10127(8) 0.0149(7) Uani 1 1 d . . .
C37 C 0.6309(5) -0.0235(3) 0.13633(7) 0.0142(7) Uani 1 1 d . . .
C38 C 0.6507(5) -0.0891(3) 0.07735(8) 0.0171(7) Uani 1 1 d . . .
H38A H 0.8025 -0.1116 0.0803 0.020 Uiso 1 1 calc R . .
H38B H 0.5666 -0.1677 0.0822 0.020 Uiso 1 1 calc R . .
C39 C 0.6103(5) -0.0518(3) 0.04242(8) 0.0160(7) Uani 1 1 d . . .
H39A H 0.7082 0.0191 0.0365 0.019 Uiso 1 1 calc R . .
H39B H 0.6404 -0.1275 0.0287 0.019 Uiso 1 1 calc R . .
C40 C 0.3819(5) -0.0076(3) 0.03647(7) 0.0138(6) Uani 1 1 d . . .
C41 C 0.3392(5) 0.1033(3) 0.05992(8) 0.0134(6) Uani 1 1 d . . .
C42 C 0.1244(5) 0.1597(3) 0.04876(8) 0.0173(7) Uani 1 1 d . . .
H42A H 0.1152 0.2535 0.0537 0.021 Uiso 1 1 calc R . .
H42B H 0.0053 0.1139 0.0590 0.021 Uiso 1 1 calc R . .
C43 C 0.1216(5) 0.1364(3) 0.01230(8) 0.0182(7) Uani 1 1 d . . .
H43A H -0.0027 0.0831 0.0059 0.022 Uiso 1 1 calc R . .
H43B H 0.1142 0.2201 0.0007 0.022 Uiso 1 1 calc R . .
C44 C 0.3297(5) 0.0644(3) 0.00469(8) 0.0143(7) Uani 1 1 d . . .
C45 C 0.2293(5) -0.1231(3) 0.04061(8) 0.0161(7) Uani 1 1 d . . .
H45A H 0.2703 -0.1940 0.0264 0.024 Uiso 1 1 calc R . .
H45B H 0.0841 -0.0956 0.0353 0.024 Uiso 1 1 calc R . .
H45C H 0.2366 -0.1534 0.0628 0.024 Uiso 1 1 calc R . .
C46 C 0.5154(5) -0.1516(3) 0.14403(8) 0.0200(9) Uani 1 1 d . . .
H46A H 0.5163 -0.1650 0.1672 0.030 Uiso 1 1 calc R . .
H46B H 0.5881 -0.2241 0.1338 0.030 Uiso 1 1 calc R . .
H46C H 0.3685 -0.1469 0.1361 0.030 Uiso 1 1 calc R . .
C47 C 0.3276(5) -0.0128(3) -0.02675(8) 0.0179(7) Uani 1 1 d . . .
C48 C 0.5552(7) -0.0406(4) -0.03739(9) 0.0324(10) Uani 1 1 d . . .
H48A H 0.5508 -0.0899 -0.0574 0.049 Uiso 1 1 calc R . .
H48B H 0.6299 -0.0913 -0.0209 0.049 Uiso 1 1 calc R . .
H48C H 0.6299 0.0416 -0.0407 0.049 Uiso 1 1 calc R . .
C49 C 0.2066(6) 0.0598(4) -0.05329(8) 0.0219(8) Uani 1 1 d . . .
H49A H 0.0599 0.0755 -0.0462 0.026 Uiso 1 1 calc R . .
H49B H 0.2744 0.1457 -0.0562 0.026 Uiso 1 1 calc R . .
C50 C 0.1958(6) -0.0087(4) -0.08554(8) 0.0243(8) Uani 1 1 d . . .
H50A H 0.3385 -0.0079 -0.0950 0.029 Uiso 1 1 calc R . .
H50B H 0.1546 -0.1005 -0.0823 0.029 Uiso 1 1 calc R . .
C51 C 0.0385(6) 0.0544(4) -0.10867(9) 0.0280(9) Uani 1 1 d . . .
H51A H -0.1006 0.0597 -0.0982 0.034 Uiso 1 1 calc R . .
H51B H 0.0862 0.1445 -0.1126 0.034 Uiso 1 1 calc R . .
C52 C 0.0058(6) -0.0118(4) -0.14056(9) 0.0295(9) Uani 1 1 d . . .
C53 C 0.2075(7) -0.0099(5) -0.16083(10) 0.0411(11) Uani 1 1 d . . .
H53A H 0.2371 0.0794 -0.1675 0.062 Uiso 1 1 calc R . .
H53B H 0.1856 -0.0646 -0.1797 0.062 Uiso 1 1 calc R . .
H53C H 0.3278 -0.0432 -0.1482 0.062 Uiso 1 1 calc R . .
C54 C -0.1734(7) 0.0524(6) -0.15948(11) 0.0515(14) Uani 1 1 d . . .
H54A H -0.3003 0.0568 -0.1464 0.077 Uiso 1 1 calc R . .
H54B H -0.2047 0.0013 -0.1787 0.077 Uiso 1 1 calc R . .
H54C H -0.1308 0.1404 -0.1656 0.077 Uiso 1 1 calc R . .
C55 C 0.2322(6) 0.7858(3) 0.24642(8) 0.0193(8) Uani 1 1 d . . .
C56 C 0.0330(6) 0.7363(4) 0.25265(9) 0.0264(8) Uani 1 1 d . . .
H56 H -0.0816 0.7940 0.2564 0.032 Uiso 1 1 calc R . .
C57 C -0.0006(6) 0.6043(4) 0.25351(9) 0.0297(9) Uani 1 1 d . . .
H57 H -0.1378 0.5708 0.2576 0.036 Uiso 1 1 calc R . .
C58 C 0.1696(6) 0.5197(4) 0.24830(8) 0.0254(8) Uani 1 1 d . . .
C59 C 0.3671(6) 0.5698(4) 0.24240(9) 0.0291(9) Uani 1 1 d . . .
H59 H 0.4827 0.5126 0.2389 0.035 Uiso 1 1 calc R . .
C60 C 0.3991(7) 0.7014(4) 0.24155(10) 0.0277(8) Uani 1 1 d . . .
H60 H 0.5367 0.7348 0.2376 0.033 Uiso 1 1 calc R . .
H3 H -0.383(6) 1.099(4) 0.3116(10) 0.024(10) Uiso 1 1 d . . .
H8 H 0.254(6) 0.966(4) 0.4029(8) 0.018(9) Uiso 1 1 d . . .
H9 H -0.173(6) 1.051(4) 0.4030(9) 0.024(10) Uiso 1 1 d . . .
H14 H 0.079(6) 1.111(4) 0.4456(9) 0.014(10) Uiso 1 1 d . . .
H17 H 0.071(4) 1.094(3) 0.5004(7) 0.000(7) Uiso 1 1 d . . .
H20 H 0.233(6) 0.868(4) 0.5260(8) 0.019(10) Uiso 1 1 d . . .
H30 H 0.934(5) 0.140(3) 0.1879(8) 0.006(8) Uiso 1 1 d . . .
H35 H 0.288(6) 0.024(4) 0.0982(8) 0.008(10) Uiso 1 1 d . . .
H36 H 0.682(5) 0.088(3) 0.0975(7) 0.000(7) Uiso 1 1 d . . .
H41 H 0.441(5) 0.174(3) 0.0552(8) 0.003(8) Uiso 1 1 d . . .
H44 H 0.436(5) 0.125(3) 0.0029(7) 0.001(7) Uiso 1 1 d . . .
H47 H 0.260(5) -0.093(4) -0.0230(8) 0.011(8) Uiso 1 1 d . . .

loop_
_atom_site_aniso_label
_atom_site_aniso_U_11
_atom_site_aniso_U_22
_atom_site_aniso_U_33
_atom_site_aniso_U_23
_atom_site_aniso_U_13
_atom_site_aniso_U_12
O1 0.0254(14) 0.079(2) 0.0114(13) 0.0010(14) -0.0011(10) -0.0213(15)
O2 0.0203(12) 0.0221(13) 0.0117(12) 0.0004(10) -0.0044(9) 0.0007(10)
O3 0.0170(13) 0.0208(14) 0.0297(15) 0.0010(12) -0.0065(11) -0.0038(11)
I1 0.05838(17) 0.02190(12) 0.02659(12) 0.00224(13) -0.00716(10) -0.00687(15)
C1 0.0150(17) 0.036(2) 0.0166(18) 0.0012(16) -0.0004(14) -0.0060(15)
C2 0.0151(17) 0.048(2) 0.0155(18) -0.0042(17) -0.0018(14) -0.0131(16)
C3 0.024(2) 0.051(3) 0.0064(17) -0.0002(16) -0.0038(14) -0.0103(18)
C4 0.0204(19) 0.044(2) 0.0183(19) 0.0015(17) 0.0011(15) -0.0106(17)
C5 0.0120(17) 0.031(2) 0.0144(17) -0.0001(14) -0.0013(13) -0.0046(14)
C6 0.0208(18) 0.0242(18) 0.0124(16) 0.0028(14) 0.0018(13) -0.0017(14)
C7 0.0188(17) 0.0267(19) 0.0133(17) -0.0004(14) 0.0002(13) -0.0085(14)
C8 0.0120(16) 0.0204(18) 0.0170(17) -0.0005(14) 0.0004(13) -0.0030(13)
C9 0.0143(17) 0.0211(18) 0.0147(17) -0.0009(14) 0.0021(13) 0.0006(14)
C10 0.0137(17) 0.030(2) 0.0124(16) -0.0013(14) 0.0003(13) -0.0060(14)
C11 0.0177(17) 0.0266(17) 0.0127(16) 0.0012(14) -0.0001(13) -0.0062(14)
C12 0.0157(17) 0.0225(17) 0.0129(16) 0.0010(14) 0.0017(13) -0.0012(14)
C13 0.0135(16) 0.0231(18) 0.0129(16) 0.0011(14) -0.0008(13) 0.0001(13)
C14 0.0131(17) 0.0160(17) 0.0160(17) -0.0001(13) 0.0006(13) 0.0025(14)
C15 0.0176(17) 0.0210(18) 0.0127(16) -0.0005(14) 0.0002(13) -0.0033(13)
C16 0.0160(16) 0.0255(19) 0.0177(18) -0.0019(14) -0.0014(13) 0.0014(15)
C17 0.0155(17) 0.0202(17) 0.0128(16) -0.0019(14) -0.0028(13) 0.0048(14)
C18 0.0182(15) 0.011(2) 0.0194(15) -0.0031(13) 0.0004(12) -0.0001(13)
C19 0.0242(17) 0.031(2) 0.0193(15) -0.006(2) 0.0002(12) -0.003(2)
C20 0.030(2) 0.0162(17) 0.0130(17) -0.0010(13) -0.0047(14) 0.0075(15)
C21 0.037(2) 0.046(3) 0.019(2) 0.0093(19) -0.0052(17) -0.0147(19)
C22 0.025(2) 0.033(2) 0.0144(18) 0.0007(16) -0.0012(14) 0.0041(16)
C23 0.043(2) 0.027(2) 0.0148(18) -0.0041(15) -0.0068(16) 0.0090(17)
C24 0.036(2) 0.057(3) 0.0146(19) -0.0003(19) -0.0036(16) 0.002(2)
C25 0.059(3) 0.050(3) 0.014(2) -0.0090(18) -0.0156(19) 0.020(2)
C26 0.086(4) 0.065(4) 0.020(2) 0.012(2) -0.006(2) -0.009(3)
C27 0.062(4) 0.117(5) 0.026(3) 0.004(3) -0.016(2) 0.001(3)
C28 0.0122(17) 0.0264(19) 0.0172(18) -0.0013(14) 0.0006(13) 0.0051(13)
C29 0.0131(17) 0.031(2) 0.0154(17) -0.0022(15) -0.0026(13) 0.0053(14)
C30 0.0204(18) 0.0221(18) 0.0126(17) 0.0016(14) -0.0003(13) -0.0040(14)
C31 0.0183(17) 0.0268(19) 0.0103(16) 0.0004(14) 0.0014(13) 0.0010(14)
C32 0.0138(16) 0.0251(18) 0.0115(16) -0.0005(14) 0.0032(12) -0.0012(14)
C33 0.0229(18) 0.0172(17) 0.0128(17) -0.0033(13) 0.0014(13) 0.0043(14)
C34 0.0183(17) 0.0213(18) 0.0148(17) -0.0006(14) 0.0005(13) 0.0068(14)
C35 0.0142(17) 0.0187(18) 0.0119(16) -0.0016(14) 0.0001(13) -0.0022(15)
C36 0.0119(16) 0.0170(17) 0.0158(17) -0.0017(13) 0.0031(12) -0.0004(13)
C37 0.0099(15) 0.0222(17) 0.0106(15) 0.0009(13) -0.0006(12) 0.0026(13)
C38 0.0159(17) 0.0204(17) 0.0148(16) -0.0008(14) -0.0009(13) 0.0050(13)
C39 0.0126(16) 0.0215(18) 0.0138(16) -0.0008(13) 0.0002(13) 0.0007(13)
C40 0.0156(16) 0.0156(16) 0.0102(15) 0.0003(13) -0.0006(12) -0.0007(13)
C41 0.0141(15) 0.0151(16) 0.0112(16) 0.0013(13) 0.0000(12) -0.0044(13)
C42 0.0156(16) 0.0216(18) 0.0147(17) 0.0008(14) 0.0002(13) 0.0042(13)
C43 0.0172(17) 0.0210(18) 0.0162(17) 0.0034(14) -0.0041(13) 0.0010(14)
C44 0.0132(16) 0.0169(17) 0.0128(16) 0.0010(13) 0.0000(12) -0.0046(13)
C45 0.0164(16) 0.0184(15) 0.0135(16) 0.0038(13) -0.0001(13) -0.0021(13)
C46 0.0223(17) 0.022(3) 0.0156(16) 0.0018(13) 0.0007(13) 0.0026(13)
C47 0.0227(18) 0.0183(18) 0.0126(17) 0.0019(14) -0.0036(13) -0.0045(15)
C48 0.040(2) 0.045(2) 0.0119(18) -0.0114(17) -0.0048(16) 0.0154(19)
C49 0.0269(19) 0.0258(19) 0.0128(17) 0.0028(14) -0.0013(14) 0.0026(15)
C50 0.031(2) 0.028(2) 0.0133(17) 0.0034(15) -0.0061(14) -0.0045(16)
C51 0.028(2) 0.040(2) 0.0161(18) 0.0010(17) -0.0018(15) 0.0038(17)
C52 0.036(2) 0.038(2) 0.0145(18) 0.0011(17) -0.0078(15) -0.0059(18)
C53 0.046(3) 0.055(3) 0.022(2) -0.009(2) -0.0047(18) -0.001(2)
C54 0.042(3) 0.090(4) 0.023(2) -0.007(2) -0.0106(19) 0.010(3)
C55 0.0204(18) 0.022(2) 0.0149(16) 0.0030(13) -0.0104(13) -0.0014(14)
C56 0.028(2) 0.029(2) 0.022(2) -0.0004(16) -0.0021(15) 0.0003(16)
C57 0.032(2) 0.031(2) 0.026(2) 0.0024(17) 0.0000(16) -0.0114(18)
C58 0.037(2) 0.029(2) 0.0109(17) 0.0007(15) -0.0056(15) -0.0073(17)
C59 0.033(2) 0.028(2) 0.026(2) -0.0018(17) -0.0112(16) 0.0062(17)
C60 0.029(2) 0.027(2) 0.027(2) 0.0003(17) -0.0036(16) -0.0025(17)

loop_
_atom_type_symbol
_atom_type_description
_atom_type_scat_dispersion_real
_atom_type_scat_dispersion_imag
_atom_type_scat_source
C C 0.0033 0.0016 'International Tables Vol C Tables 4.2.6.8 and 6.1.1.4'
H H 0.0000 0.0000 'International Tables Vol C Tables 4.2.6.8 and 6.1.1.4'
O O 0.0106 0.0060 'International Tables Vol C Tables 4.2.6.8 and 6.1.1.4'
I I -0.4742 1.8119 'International Tables Vol C Tables 4.2.6.8 and 6.1.1.4'

loop_
_geom_angle_atom_site_label_1
_geom_angle_atom_site_label_2
_geom_angle_atom_site_label_3
_geom_angle
_geom_angle_site_symmetry_1
_geom_angle_site_symmetry_3
_geom_angle_publ_flag
C2 C1 C10 114.1(3) . . ?
C2 C1 H1A 108.7 . . ?
C10 C1 H1A 108.7 . . ?
C2 C1 H1B 108.7 . . ?
C10 C1 H1B 108.7 . . ?
H1A C1 H1B 107.6 . . ?
C3 C2 C1 110.0(3) . . ?
C3 C2 H2A 109.7 . . ?
C1 C2 H2A 109.7 . . ?
C3 C2 H2B 109.7 . . ?
C1 C2 H2B 109.7 . . ?
H2A C2 H2B 108.2 . . ?
O1 C3 C2 111.7(3) . . ?
O1 C3 C4 106.7(3) . . ?
C2 C3 C4 110.6(3) . . ?
O1 C3 H3 111(2) . . ?
C2 C3 H3 111(2) . . ?
C4 C3 H3 106(2) . . ?
C5 C4 C3 112.5(3) . . ?
C5 C4 H4A 109.1 . . ?
C3 C4 H4A 109.1 . . ?
C5 C4 H4B 109.1 . . ?
C3 C4 H4B 109.1 . . ?
H4A C4 H4B 107.8 . . ?
C6 C5 C4 120.5(3) . . ?
C6 C5 C10 123.5(3) . . ?
C4 C5 C10 116.1(3) . . ?
C5 C6 C7 124.6(3) . . ?
C5 C6 H6 117.7 . . ?
C7 C6 H6 117.7 . . ?
C6 C7 C8 112.9(3) . . ?
C6 C7 H7A 109.0 . . ?
C8 C7 H7A 109.0 . . ?
C6 C7 H7B 109.0 . . ?
C8 C7 H7B 109.0 . . ?
H7A C7 H7B 107.8 . . ?
C14 C8 C7 111.0(3) . . ?
C14 C8 C9 110.1(3) . . ?
C7 C8 C9 109.9(3) . . ?
C14 C8 H8 109(2) . . ?
C7 C8 H8 108(2) . . ?
C9 C8 H8 109(2) . . ?
C11 C9 C8 111.8(3) . . ?
C11 C9 C10 113.0(3) . . ?
C8 C9 C10 112.0(3) . . ?
C11 C9 H9 108(2) . . ?
C8 C9 H9 108(2) . . ?
C10 C9 H9 104(2) . . ?
C5 C10 C19 108.9(3) . . ?
C5 C10 C1 108.2(3) . . ?
C19 C10 C1 109.9(3) . . ?
C5 C10 C9 109.5(3) . . ?
C19 C10 C9 111.8(3) . . ?
C1 C10 C9 108.4(3) . . ?
C12 C11 C9 114.7(3) . . ?
C12 C11 H11A 108.6 . . ?
C9 C11 H11A 108.6 . . ?
C12 C11 H11B 108.6 . . ?
C9 C11 H11B 108.6 . . ?
H11A C11 H11B 107.6 . . ?
C11 C12 C13 111.4(3) . . ?
C11 C12 H12A 109.3 . . ?
C13 C12 H12A 109.3 . . ?
C11 C12 H12B 109.3 . . ?
C13 C12 H12B 109.3 . . ?
H12A C12 H12B 108.0 . . ?
C18 C13 C14 112.2(3) . . ?
C18 C13 C12 109.5(3) . . ?
C14 C13 C12 107.1(3) . . ?
C18 C13 C17 110.5(3) . . ?
C14 C13 C17 99.5(3) . . ?
C12 C13 C17 117.6(3) . . ?
C8 C14 C15 118.4(3) . . ?
C8 C14 C13 116.1(3) . . ?
C15 C14 C13 104.2(3) . . ?
C8 C14 H14 101(3) . . ?
C15 C14 H14 114(3) . . ?
C13 C14 H14 102(3) . . ?
C14 C15 C16 104.2(3) . . ?
C14 C15 H15A 110.9 . . ?
C16 C15 H15A 110.9 . . ?
C14 C15 H15B 110.9 . . ?
C16 C15 H15B 110.9 . . ?
H15A C15 H15B 108.9 . . ?
C17 C16 C15 106.6(3) . . ?
C17 C16 H16A 110.4 . . ?
C15 C16 H16A 110.4 . . ?
C17 C16 H16B 110.4 . . ?
C15 C16 H16B 110.4 . . ?
H16A C16 H16B 108.6 . . ?
C16 C17 C20 115.9(3) . . ?
C16 C17 C13 102.2(3) . . ?
C20 C17 C13 118.9(3) . . ?
C16 C17 H17 105.9(17) . . ?
C20 C17 H17 106.7(18) . . ?
C13 C17 H17 106.2(18) . . ?
C13 C18 H18A 109.5 . . ?
C13 C18 H18B 109.5 . . ?
H18A C18 H18B 109.5 . . ?
C13 C18 H18C 109.5 . . ?
H18A C18 H18C 109.5 . . ?
H18B C18 H18C 109.5 . . ?
C10 C19 H19A 109.5 . . ?
C10 C19 H19B 109.5 . . ?
H19A C19 H19B 109.5 . . ?
C10 C19 H19C 109.5 . . ?
H19A C19 H19C 109.5 . . ?
H19B C19 H19C 109.5 . . ?
C22 C20 C21 109.6(3) . . ?
C22 C20 C17 111.7(3) . . ?
C21 C20 C17 109.9(3) . . ?
C22 C20 H20 110(2) . . ?
C21 C20 H20 109(2) . . ?
C17 C20 H20 107(2) . . ?
C20 C21 H21A 109.5 . . ?
C20 C21 H21B 109.5 . . ?
H21A C21 H21B 109.5 . . ?
C20 C21 H21C 109.5 . . ?
H21A C21 H21C 109.5 . . ?
H21B C21 H21C 109.5 . . ?
C23 C22 C20 115.4(3) . . ?
C23 C22 H22A 108.4 . . ?
C20 C22 H22A 108.4 . . ?
C23 C22 H22B 108.4 . . ?
C20 C22 H22B 108.4 . . ?
H22A C22 H22B 107.5 . . ?
C22 C23 C24 113.0(4) . . ?
C22 C23 H23A 109.0 . . ?
C24 C23 H23A 109.0 . . ?
C22 C23 H23B 109.0 . . ?
C24 C23 H23B 109.0 . . ?
H23A C23 H23B 107.8 . . ?
C25 C24 C23 117.0(4) . . ?
C25 C24 H24A 108.1 . . ?
C23 C24 H24A 108.1 . . ?
C25 C24 H24B 108.1 . . ?
C23 C24 H24B 108.1 . . ?
H24A C24 H24B 107.3 . . ?
C24 C25 C27 111.2(4) . . ?
C24 C25 C26 111.4(4) . . ?
C27 C25 C26 107.7(4) . . ?
C25 C26 H26A 109.5 . . ?
C25 C26 H26B 109.5 . . ?
H26A C26 H26B 109.5 . . ?
C25 C26 H26C 109.5 . . ?
H26A C26 H26C 109.5 . . ?
H26B C26 H26C 109.5 . . ?
C25 C27 H27A 109.5 . . ?
C25 C27 H27B 109.5 . . ?
H27A C27 H27B 109.5 . . ?
C25 C27 H27C 109.5 . . ?
H27A C27 H27C 109.5 . . ?
H27B C27 H27C 109.5 . . ?
C29 C28 C37 114.3(3) . . ?
C29 C28 H28A 108.7 . . ?
C37 C28 H28A 108.7 . . ?
C29 C28 H28B 108.7 . . ?
C37 C28 H28B 108.7 . . ?
H28A C28 H28B 107.6 . . ?
C30 C29 C28 109.9(3) . . ?
C30 C29 H29A 109.7 . . ?
C28 C29 H29A 109.7 . . ?
C30 C29 H29B 109.7 . . ?
C28 C29 H29B 109.7 . . ?
H29A C29 H29B 108.2 . . ?
O2 C30 C29 110.9(3) . . ?
O2 C30 C31 111.2(3) . . ?
C29 C30 C31 110.1(3) . . ?
O2 C30 H30 105(2) . . ?
C29 C30 H30 111.3(19) . . ?
C31 C30 H30 108.2(19) . . ?
C32 C31 C30 111.9(3) . . ?
C32 C31 H31A 109.2 . . ?
C30 C31 H31A 109.2 . . ?
C32 C31 H31B 109.2 . . ?
C30 C31 H31B 109.2 . . ?
H31A C31 H31B 107.9 . . ?
C33 C32 C31 120.9(3) . . ?
C33 C32 C37 122.2(3) . . ?
C31 C32 C37 116.9(3) . . ?
C32 C33 C34 125.7(3) . . ?
C32 C33 H33 117.2 . . ?
C34 C33 H33 117.2 . . ?
C33 C34 C35 112.8(3) . . ?
C33 C34 H34A 109.0 . . ?
C35 C34 H34A 109.0 . . ?
C33 C34 H34B 109.0 . . ?
C35 C34 H34B 109.0 . . ?
H34A C34 H34B 107.8 . . ?
C41 C35 C34 110.9(3) . . ?
C41 C35 C36 110.3(3) . . ?
C34 C35 C36 109.9(3) . . ?
C41 C35 H35 104(3) . . ?
C34 C35 H35 108(3) . . ?
C36 C35 H35 113(3) . . ?
C38 C36 C35 111.5(3) . . ?
C38 C36 C37 113.3(3) . . ?
C35 C36 C37 112.5(3) . . ?
C38 C36 H36 107.7(19) . . ?
C35 C36 H36 103.8(19) . . ?
C37 C36 H36 107.4(19) . . ?
C32 C37 C46 109.0(3) . . ?
C32 C37 C36 110.0(3) . . ?
C46 C37 C36 111.8(3) . . ?
C32 C37 C28 108.3(3) . . ?
C46 C37 C28 109.5(3) . . ?
C36 C37 C28 108.2(3) . . ?
C39 C38 C36 114.2(3) . . ?
C39 C38 H38A 108.7 . . ?
C36 C38 H38A 108.7 . . ?
C39 C38 H38B 108.7 . . ?
C36 C38 H38B 108.7 . . ?
H38A C38 H38B 107.6 . . ?
C40 C39 C38 111.8(3) . . ?
C40 C39 H39A 109.3 . . ?
C38 C39 H39A 109.3 . . ?
C40 C39 H39B 109.3 . . ?
C38 C39 H39B 109.3 . . ?
H39A C39 H39B 107.9 . . ?
C39 C40 C41 107.0(3) . . ?
C39 C40 C45 109.9(3) . . ?
C41 C40 C45 112.6(3) . . ?
C39 C40 C44 117.8(3) . . ?
C41 C40 C44 99.1(3) . . ?
C45 C40 C44 110.0(3) . . ?
C35 C41 C40 116.0(3) . . ?
C35 C41 C42 118.3(3) . . ?
C40 C41 C42 104.4(3) . . ?
C35 C41 H41 106.3(19) . . ?
C40 C41 H41 107.2(18) . . ?
C42 C41 H41 103.4(18) . . ?
C41 C42 C43 103.7(3) . . ?
C41 C42 H42A 111.0 . . ?
C43 C42 H42A 111.0 . . ?
C41 C42 H42B 111.0 . . ?
C43 C42 H42B 111.0 . . ?
H42A C42 H42B 109.0 . . ?
C44 C43 C42 106.5(3) . . ?
C44 C43 H43A 110.4 . . ?
C42 C43 H43A 110.4 . . ?
C44 C43 H43B 110.4 . . ?
C42 C43 H43B 110.4 . . ?
H43A C43 H43B 108.6 . . ?
C47 C44 C43 115.5(3) . . ?
C47 C44 C40 119.1(3) . . ?
C43 C44 C40 102.6(3) . . ?
C47 C44 H44 106.1(19) . . ?
C43 C44 H44 108.2(18) . . ?
C40 C44 H44 104.5(19) . . ?
C40 C45 H45A 109.5 . . ?
C40 C45 H45B 109.5 . . ?
H45A C45 H45B 109.5 . . ?
C40 C45 H45C 109.5 . . ?
H45A C45 H45C 109.5 . . ?
H45B C45 H45C 109.5 . . ?
C37 C46 H46A 109.5 . . ?
C37 C46 H46B 109.5 . . ?
H46A C46 H46B 109.5 . . ?
C37 C46 H46C 109.5 . . ?
H46A C46 H46C 109.5 . . ?
H46B C46 H46C 109.5 . . ?
C49 C47 C48 109.5(3) . . ?
C49 C47 C44 111.5(3) . . ?
C48 C47 C44 110.6(3) . . ?
C49 C47 H47 109(2) . . ?
C48 C47 H47 108(2) . . ?
C44 C47 H47 108(2) . . ?
C47 C48 H48A 109.5 . . ?
C47 C48 H48B 109.5 . . ?
H48A C48 H48B 109.5 . . ?
C47 C48 H48C 109.5 . . ?
H48A C48 H48C 109.5 . . ?
H48B C48 H48C 109.5 . . ?
C50 C49 C47 115.6(3) . . ?
C50 C49 H49A 108.4 . . ?
C47 C49 H49A 108.4 . . ?
C50 C49 H49B 108.4 . . ?
C47 C49 H49B 108.4 . . ?
H49A C49 H49B 107.4 . . ?
C51 C50 C49 112.7(3) . . ?
C51 C50 H50A 109.0 . . ?
C49 C50 H50A 109.0 . . ?
C51 C50 H50B 109.0 . . ?
C49 C50 H50B 109.0 . . ?
H50A C50 H50B 107.8 . . ?
C52 C51 C50 116.7(3) . . ?
C52 C51 H51A 108.1 . . ?
C50 C51 H51A 108.1 . . ?
C52 C51 H51B 108.1 . . ?
C50 C51 H51B 108.1 . . ?
H51A C51 H51B 107.3 . . ?
C51 C52 C54 110.7(4) . . ?
C51 C52 C53 112.4(3) . . ?
C54 C52 C53 108.6(3) . . ?
C52 C53 H53A 109.5 . . ?
C52 C53 H53B 109.5 . . ?
H53A C53 H53B 109.5 . . ?
C52 C53 H53C 109.5 . . ?
H53A C53 H53C 109.5 . . ?
H53B C53 H53C 109.5 . . ?
C52 C54 H54A 109.5 . . ?
C52 C54 H54B 109.5 . . ?
H54A C54 H54B 109.5 . . ?
C52 C54 H54C 109.5 . . ?
H54A C54 H54C 109.5 . . ?
H54B C54 H54C 109.5 . . ?
O3 C55 C60 118.4(3) . . ?
O3 C55 C56 122.1(3) . . ?
C60 C55 C56 119.5(3) . . ?
C57 C56 C55 120.6(4) . . ?
C57 C56 H56 119.7 . . ?
C55 C56 H56 119.7 . . ?
C56 C57 C58 119.4(4) . . ?
C56 C57 H57 120.3 . . ?
C58 C57 H57 120.3 . . ?
C59 C58 C57 119.6(4) . . ?
C59 C58 I1 121.7(3) . . ?
C57 C58 I1 118.5(3) . . ?
C60 C59 C58 120.6(4) . . ?
C60 C59 H59 119.7 . . ?
C58 C59 H59 119.7 . . ?
C59 C60 C55 120.3(4) . . ?
C59 C60 H60 119.8 . . ?
C55 C60 H60 119.8 . . ?

loop_
_geom_bond_atom_site_label_1
_geom_bond_atom_site_label_2
_geom_bond_distance
_geom_bond_site_symmetry_2
_geom_bond_publ_flag
O1 C3 1.434(4) . ?
O2 C30 1.437(4) . ?
O3 C55 1.361(5) . ?
I1 C58 2.091(4) . ?
C1 C2 1.527(5) . ?
C1 C10 1.552(5) . ?
C1 H1A 0.9900 . ?
C1 H1B 0.9900 . ?
C2 C3 1.506(5) . ?
C2 H2A 0.9900 . ?
C2 H2B 0.9900 . ?
C3 C4 1.514(5) . ?
C3 H3 0.98(4) . ?
C4 C5 1.511(5) . ?
C4 H4A 0.9900 . ?
C4 H4B 0.9900 . ?
C5 C6 1.324(5) . ?
C5 C10 1.527(5) . ?
C6 C7 1.506(5) . ?
C6 H6 0.9500 . ?
C7 C8 1.522(5) . ?
C7 H7A 0.9900 . ?
C7 H7B 0.9900 . ?
C8 C14 1.511(5) . ?
C8 C9 1.542(5) . ?
C8 H8 1.00(4) . ?
C9 C11 1.535(5) . ?
C9 C10 1.556(5) . ?
C9 H9 0.94(4) . ?
C10 C19 1.533(6) . ?
C11 C12 1.533(4) . ?
C11 H11A 0.9900 . ?
C11 H11B 0.9900 . ?
C12 C13 1.539(5) . ?
C12 H12A 0.9900 . ?
C12 H12B 0.9900 . ?
C13 C18 1.532(4) . ?
C13 C14 1.534(5) . ?
C13 C17 1.555(5) . ?
C14 C15 1.531(5) . ?
C14 H14 0.76(4) . ?
C15 C16 1.542(5) . ?
C15 H15A 0.9900 . ?
C15 H15B 0.9900 . ?
C16 C17 1.540(5) . ?
C16 H16A 0.9900 . ?
C16 H16B 0.9900 . ?
C17 C20 1.547(5) . ?
C17 H17 0.96(3) . ?
C18 H18A 0.9800 . ?
C18 H18B 0.9800 . ?
C18 H18C 0.9800 . ?
C19 H19A 0.9800 . ?
C19 H19B 0.9800 . ?
C19 H19C 0.9800 . ?
C20 C22 1.530(5) . ?
C20 C21 1.539(5) . ?
C20 H20 0.93(4) . ?
C21 H21A 0.9800 . ?
C21 H21B 0.9800 . ?
C21 H21C 0.9800 . ?
C22 C23 1.524(5) . ?
C22 H22A 0.9900 . ?
C22 H22B 0.9900 . ?
C23 C24 1.526(6) . ?
C23 H23A 0.9900 . ?
C23 H23B 0.9900 . ?
C24 C25 1.511(6) . ?
C24 H24A 0.9900 . ?
C24 H24B 0.9900 . ?
C25 C27 1.530(7) . ?
C25 C26 1.542(7) . ?
C26 H26A 0.9800 . ?
C26 H26B 0.9800 . ?
C26 H26C 0.9800 . ?
C27 H27A 0.9800 . ?
C27 H27B 0.9800 . ?
C27 H27C 0.9800 . ?
C28 C29 1.523(5) . ?
C28 C37 1.559(4) . ?
C28 H28A 0.9900 . ?
C28 H28B 0.9900 . ?
C29 C30 1.511(5) . ?
C29 H29A 0.9900 . ?
C29 H29B 0.9900 . ?
C30 C31 1.533(5) . ?
C30 H30 0.97(3) . ?
C31 C32 1.505(4) . ?
C31 H31A 0.9900 . ?
C31 H31B 0.9900 . ?
C32 C33 1.332(5) . ?
C32 C37 1.530(4) . ?
C33 C34 1.489(5) . ?
C33 H33 0.9500 . ?
C34 C35 1.532(5) . ?
C34 H34A 0.9900 . ?
C34 H34B 0.9900 . ?
C35 C41 1.517(4) . ?
C35 C36 1.535(5) . ?
C35 H35 0.72(4) . ?
C36 C38 1.534(4) . ?
C36 C37 1.544(4) . ?
C36 H36 0.92(3) . ?
C37 C46 1.543(5) . ?
C38 C39 1.532(4) . ?
C38 H38A 0.9900 . ?
C38 H38B 0.9900 . ?
C39 C40 1.525(4) . ?
C39 H39A 0.9900 . ?
C39 H39B 0.9900 . ?
C40 C41 1.535(4) . ?
C40 C45 1.541(4) . ?
C40 C44 1.556(4) . ?
C41 C42 1.538(4) . ?
C41 H41 0.99(3) . ?
C42 C43 1.548(5) . ?
C42 H42A 0.9900 . ?
C42 H42B 0.9900 . ?
C43 C44 1.545(5) . ?
C43 H43A 0.9900 . ?
C43 H43B 0.9900 . ?
C44 C47 1.540(5) . ?
C44 H44 0.92(3) . ?
C45 H45A 0.9800 . ?
C45 H45B 0.9800 . ?
C45 H45C 0.9800 . ?
C46 H46A 0.9800 . ?
C46 H46B 0.9800 . ?
C46 H46C 0.9800 . ?
C47 C49 1.533(5) . ?
C47 C48 1.537(5) . ?
C47 H47 0.94(4) . ?
C48 H48A 0.9800 . ?
C48 H48B 0.9800 . ?
C48 H48C 0.9800 . ?
C49 C50 1.527(5) . ?
C49 H49A 0.9900 . ?
C49 H49B 0.9900 . ?
C50 C51 1.521(5) . ?
C50 H50A 0.9900 . ?
C50 H50B 0.9900 . ?
C51 C52 1.513(5) . ?
C51 H51A 0.9900 . ?
C51 H51B 0.9900 . ?
C52 C54 1.520(6) . ?
C52 C53 1.542(6) . ?
C53 H53A 0.9800 . ?
C53 H53B 0.9800 . ?
C53 H53C 0.9800 . ?
C54 H54A 0.9800 . ?
C54 H54B 0.9800 . ?
C54 H54C 0.9800 . ?
C55 C60 1.382(5) . ?
C55 C56 1.384(6) . ?
C56 C57 1.376(6) . ?
C56 H56 0.9500 . ?
C57 C58 1.402(6) . ?
C57 H57 0.9500 . ?
C58 C59 1.374(6) . ?
C59 C60 1.370(6) . ?
C59 H59 0.9500 . ?
C60 H60 0.9500 . ?

loop_
_cod_related_entry_id
_cod_related_entry_database
_cod_related_entry_code
1 ChemSpider 30653646
